data_7061188
loop_
_publ_author_name
'Guo, Hui-Li'
'Wang, Yi-Kun'
'Qu, Xiao-Jie'
'Feng, Rui'
'Pang, Jing-Yu'
'Bai, Yan'
'Dang, Dong-Bin'

_publ_section_title
;
 Crystal structure and electrochemistry properties of one two-dimensional
 heteropolyoxoniobate based on four- and five-vanadium-capped Keggin
 anions
;
_journal_issue 4
_journal_name_full 'New Journal of Chemistry'
_journal_page_first 1494
_journal_page_last 1497
_journal_paper_doi 10.1039/D1NJ04891K
_journal_volume 46
_journal_year 2022
_chemical_formula_sum 'C96 H425 Cu16 K2 N64 Nb48 O233 V21'
_chemical_formula_weight 12830.23
_space_group_crystal_system tetragonal
_space_group_IT_number 140
_space_group_name_Hall '-I 4 2c'
_space_group_name_H-M_alt 'I 4/m c m'
_atom_sites_solution_hydrogens mixed
_audit_creation_method SHELXL-2017/1
_audit_update_record
;
2022-01-08 deposited with the CCDC.	2022-01-12 downloaded from the CCDC.
;
_cell_angle_alpha 90
_cell_angle_beta 90
_cell_angle_gamma 90
_cell_formula_units_Z 2
_cell_length_a 26.3773(17)
_cell_length_b 26.3773(17)
_cell_length_c 27.4429(17)
_cell_measurement_reflns_used 7325
_cell_measurement_temperature 296(2)
_cell_measurement_theta_max 25.35
_cell_measurement_theta_min 2.86
_cell_volume 19094(2)
_computing_cell_refinement 'Bruker SAINT'
_computing_data_collection 'Bruker APEX2'
_computing_data_reduction 'Bruker SAINT'
_computing_molecular_graphics 'Bruker SHELXTL'
_computing_publication_material 'Bruker SHELXTL'
_computing_structure_refinement 'SHELXL-2017/1 (Sheldrick, 2017)'
_computing_structure_solution 'SHELXS-97 (Sheldrick 2008)'
_diffrn_ambient_temperature 296(2)
_diffrn_measured_fraction_theta_full 0.997
_diffrn_measured_fraction_theta_max 0.997
_diffrn_measurement_device_type 'Bruker APEX-II CCD'
_diffrn_measurement_method '\f and \w scans'
_diffrn_radiation_type MoK\a
_diffrn_radiation_wavelength 0.71073
_diffrn_reflns_av_R_equivalents 0.0646
_diffrn_reflns_av_unetI/netI 0.0467
_diffrn_reflns_Laue_measured_fraction_full 0.997
_diffrn_reflns_Laue_measured_fraction_max 0.997
_diffrn_reflns_limit_h_max 31
_diffrn_reflns_limit_h_min -19
_diffrn_reflns_limit_k_max 26
_diffrn_reflns_limit_k_min -30
_diffrn_reflns_limit_l_max 11
_diffrn_reflns_limit_l_min -32
_diffrn_reflns_number 24395
_diffrn_reflns_point_group_measured_fraction_full 0.997
_diffrn_reflns_point_group_measured_fraction_max 0.997
_diffrn_reflns_theta_full 24.997
_diffrn_reflns_theta_max 24.997
_diffrn_reflns_theta_min 1.484
_exptl_absorpt_coefficient_mu 2.853
_exptl_absorpt_correction_type multi-scan
_exptl_crystal_colour black
_exptl_crystal_density_diffrn 2.232
_exptl_crystal_description stick
_exptl_crystal_F_000 12532
_exptl_crystal_size_max 0.440
_exptl_crystal_size_mid 0.200
_exptl_crystal_size_min 0.180
_exptl_transmission_factor_max 0.7457
_exptl_transmission_factor_min 0.4631
_refine_diff_density_max 1.550
_refine_diff_density_min -1.864
_refine_diff_density_rms 0.194
_refine_ls_extinction_coef 0.000016(4)
_refine_ls_extinction_expression Fc^*^=kFc[1+0.001xFc^2^\l^3^/sin(2\q)]^-1/4^
_refine_ls_extinction_method 'SHELXL-2017/1 (Sheldrick 2017)'
_refine_ls_goodness_of_fit_ref 1.050
_refine_ls_hydrogen_treatment constr
_refine_ls_matrix_type full
_refine_ls_number_parameters 302
_refine_ls_number_reflns 4452
_refine_ls_number_restraints 34
_refine_ls_restrained_S_all 1.056
_refine_ls_R_factor_all 0.1077
_refine_ls_R_factor_gt 0.0644
_refine_ls_shift/su_max 0.001
_refine_ls_shift/su_mean 0.000
_refine_ls_structure_factor_coef Fsqd
_refine_ls_weighting_details 'w=1/[\s^2^(Fo^2^)+(0.0886P)^2^+393.6107P] where P=(Fo^2^+2Fc^2^)/3'
_refine_ls_weighting_scheme calc
_refine_ls_wR_factor_gt 0.1714
_refine_ls_wR_factor_ref 0.1925
_reflns_Friedel_coverage 0.000
_reflns_number_gt 2987
_reflns_number_total 4452
_reflns_threshold_expression 'I > 2\s(I)'
_cod_data_source_file d1nj04891k2.cif
_cod_data_source_block ddb
_cod_depositor_comments 'Adding full bibliography for 7061188.cif.'
_cod_original_cell_volume 19094(3)
_cod_database_code 7061188
_shelx_shelxl_version_number 2017/1
_shelx_space_group_comment
; 
The symmetry employed for this shelxl refinement is uniquely defined 
by the following loop, which should always be used as a source of 
symmetry information in preference to the above space-group names. 
They are only intended as comments. 
;
_shelx_estimated_absorpt_t_min 0.367
_shelx_estimated_absorpt_t_max 0.628

loop_
_space_group_symop_operation_xyz
'x, y, z'
'-x, -y, z'
'-y, x, z'
'y, -x, z'
'-x, y, -z+1/2'
'x, -y, -z+1/2'
'y, x, -z+1/2'
'-y, -x, -z+1/2'
'x+1/2, y+1/2, z+1/2'
'-x+1/2, -y+1/2, z+1/2'
'-y+1/2, x+1/2, z+1/2'
'y+1/2, -x+1/2, z+1/2'
'-x+1/2, y+1/2, -z+1'
'x+1/2, -y+1/2, -z+1'
'y+1/2, x+1/2, -z+1'
'-y+1/2, -x+1/2, -z+1'
'-x, -y, -z'
'x, y, -z'
'y, -x, -z'
'-y, x, -z'
'x, -y, z-1/2'
'-x, y, z-1/2'
'-y, -x, z-1/2'
'y, x, z-1/2'
'-x+1/2, -y+1/2, -z+1/2'
'x+1/2, y+1/2, -z+1/2'
'y+1/2, -x+1/2, -z+1/2'
'-y+1/2, x+1/2, -z+1/2'
'x+1/2, -y+1/2, z'
'-x+1/2, y+1/2, z'
'-y+1/2, -x+1/2, z'
'y+1/2, x+1/2, z'

loop_
_atom_site_label
_atom_site_type_symbol
_atom_site_fract_x
_atom_site_fract_y
_atom_site_fract_z
_atom_site_U_iso_or_equiv
_atom_site_adp_type
_atom_site_occupancy
_atom_site_site_symmetry_order
_atom_site_calc_flag
_atom_site_refinement_flags_posn
_atom_site_refinement_flags_adp
_atom_site_refinement_flags_occupancy
_atom_site_disorder_assembly
_atom_site_disorder_group
V1 V 0.72025(8) 0.77975(8) 0.500000 0.0243(6) Uani 1 4 d S T P . .
V2 V 0.64296(9) 0.70115(10) 0.60513(9) 0.0722(7) Uani 1 1 d . . . . .
Nb1 Nb 0.71735(4) 0.78265(4) 0.63289(5) 0.0505(4) Uani 1 2 d S T P . .
Nb2 Nb 0.74097(3) 0.65792(3) 0.56238(3) 0.0373(3) Uani 1 1 d . . . . .
Nb3 Nb 0.62434(5) 0.67710(5) 0.500000 0.0415(4) Uani 1 2 d S T P . .
Nb4 Nb 0.60268(4) 0.80430(4) 0.56920(4) 0.0464(3) Uani 1 1 d . . . . .
O1 O 0.7249(3) 0.7751(3) 0.6951(4) 0.059(3) Uani 1 2 d S T P . .
O2 O 0.7573(3) 0.6098(3) 0.6038(3) 0.0525(19) Uani 1 1 d . . . . .
O3 O 0.5706(3) 0.6384(3) 0.500000 0.042(2) Uani 1 2 d S T P . .
O4 O 0.5412(3) 0.8074(3) 0.5926(4) 0.069(3) Uani 1 1 d . . . . .
O5 O 0.6134(4) 0.6698(4) 0.6460(4) 0.083(3) Uani 1 1 d . . . . .
O6 O 0.6258(3) 0.8742(3) 0.5809(5) 0.064(3) Uani 1 2 d S T P . .
O7 O 0.6417(3) 0.7780(3) 0.6266(3) 0.059(2) Uani 1 1 d . . . . .
O8 O 0.7153(2) 0.7109(3) 0.6097(2) 0.0403(16) Uani 1 1 d . . . . .
O9 O 0.8025(3) 0.6975(3) 0.5580(3) 0.040(2) Uani 1 2 d S T P . .
O10 O 0.5934(4) 0.8190(4) 0.500000 0.049(3) Uani 1 2 d S T P . .
O11 O 0.6646(2) 0.6472(2) 0.4459(2) 0.0414(16) Uani 1 1 d . . . . .
O12 O 0.7518(4) 0.6229(4) 0.500000 0.041(2) Uani 1 2 d S T P . .
O13 O 0.6056(2) 0.7295(3) 0.4505(2) 0.0385(15) Uani 1 1 d . . . . .
O14 O 0.6939(2) 0.8061(2) 0.5499(3) 0.035(2) Uani 1 2 d S T P . .
O15 O 0.7093(3) 0.7163(3) 0.500000 0.0314(19) Uani 1 2 d S T P . .
V3 V 0.6092(5) 0.8908(5) 0.500000 0.053(4) Uiso 0.25 4 d S . P . .
O16 O 0.5645(14) 0.9355(14) 0.500000 0.035(11) Uiso 0.25 4 d S . P . .
K1 K 0.500000 0.500000 0.500000 0.073(2) Uani 1 8 d S T P B .
Cu1 Cu 0.67519(8) 0.82481(8) 0.75805(9) 0.0807(8) Uani 1 2 d S T P . .
Cu2 Cu 0.65858(7) 0.52139(7) 0.500000 0.0571(6) Uani 1 2 d S T P B .
N1 N 0.6786(11) 0.8885(10) 0.7210(10) 0.076(8) Uiso 0.5 1 d D . P A 1
H1A H 0.683062 0.882363 0.689396 0.091 Uiso 0.5 1 calc R U P A 1
H1B H 0.650303 0.906433 0.724827 0.091 Uiso 0.5 1 calc R U P A 1
C1 C 0.7231(9) 0.9164(9) 0.7415(10) 0.062(7) Uiso 0.5 1 d D . P A 1
H1C H 0.712364 0.936919 0.768957 0.075 Uiso 0.5 1 calc R U P A 1
H1D H 0.737253 0.938676 0.716954 0.075 Uiso 0.5 1 calc R U P A 1
C2 C 0.7625(9) 0.8793(9) 0.7578(11) 0.068(10) Uiso 0.5 1 d D . P A 1
H2C H 0.774266 0.861358 0.728613 0.081 Uiso 0.5 1 calc R U P A 1
C3 C 0.8085(10) 0.9015(11) 0.7817(10) 0.077(8) Uiso 0.5 1 d D . P A 1
H3A H 0.832696 0.875142 0.788054 0.116 Uiso 0.5 1 calc R U P A 1
H3B H 0.798877 0.917262 0.811879 0.116 Uiso 0.5 1 calc R U P A 1
H3C H 0.823354 0.926400 0.760570 0.116 Uiso 0.5 1 calc R U P A 1
N2 N 0.7344(9) 0.8414(9) 0.7882(9) 0.059(7) Uiso 0.5 1 d D . P A 1
H2A H 0.727937 0.854479 0.817450 0.071 Uiso 0.5 1 calc R U P A 1
H2B H 0.753258 0.813735 0.792227 0.071 Uiso 0.5 1 calc R U P A 1
N1' N 0.7499(10) 0.8344(9) 0.7938(9) 0.062(7) Uiso 0.5 1 d D . P A 2
H1'A H 0.746396 0.845853 0.824127 0.074 Uiso 0.5 1 calc R U P A 2
H1'B H 0.766934 0.805247 0.794516 0.074 Uiso 0.5 1 calc R U P A 2
C1' C 0.7761(11) 0.8724(9) 0.7624(12) 0.070(9) Uiso 0.5 1 d D . P A 2
H1'C H 0.789113 0.855102 0.733853 0.084 Uiso 0.5 1 calc R U P A 2
H1'D H 0.804947 0.885668 0.780245 0.084 Uiso 0.5 1 calc R U P A 2
C2' C 0.7442(9) 0.9162(10) 0.7458(11) 0.090(10) Uiso 0.5 1 d D . P A 2
H2'C H 0.732679 0.931209 0.776540 0.108 Uiso 0.5 1 calc R U P A 2
C3' C 0.7685(13) 0.9608(10) 0.7199(14) 0.149(17) Uiso 0.5 1 d D . P A 2
H3'A H 0.769766 0.954185 0.685504 0.224 Uiso 0.5 1 calc R U P A 2
H3'B H 0.802308 0.965697 0.732007 0.224 Uiso 0.5 1 calc R U P A 2
H3'C H 0.748868 0.990866 0.725712 0.224 Uiso 0.5 1 calc R U P A 2
N2' N 0.6964(10) 0.8938(11) 0.7252(11) 0.081(9) Uiso 0.5 1 d D . P A 2
H2'A H 0.700666 0.888711 0.693375 0.098 Uiso 0.5 1 calc R U P A 2
H2'B H 0.671297 0.916027 0.728823 0.098 Uiso 0.5 1 calc R U P A 2
N3 N 0.7075(4) 0.5108(4) 0.5562(4) 0.076(3) Uani 1 1 d D U . . .
H3D H 0.724662 0.481583 0.552300 0.091 Uiso 1 1 d R U . B .
H3E H 0.730032 0.536433 0.557340 0.091 Uiso 1 1 d R U . . .
C4 C 0.6833(6) 0.5159(11) 0.6044(6) 0.082(7) Uiso 0.7 1 d D U P B 1
H4B H 0.689537 0.549394 0.617797 0.098 Uiso 0.7 1 calc R U P B 1
H4C H 0.696767 0.490849 0.626872 0.098 Uiso 0.7 1 calc R U P B 1
C5 C 0.6278(6) 0.5078(7) 0.5967(5) 0.071(5) Uiso 0.7 1 d D U P B 1
H5A H 0.621671 0.471711 0.590478 0.086 Uiso 0.7 1 calc R U P B 1
C6 C 0.6016(8) 0.5227(8) 0.6431(6) 0.083(6) Uiso 0.7 1 d D . P B 1
H6A H 0.566381 0.513843 0.641006 0.124 Uiso 0.7 1 calc R U P B 1
H6B H 0.604858 0.558582 0.647821 0.124 Uiso 0.7 1 calc R U P B 1
H6C H 0.616851 0.505136 0.669989 0.124 Uiso 0.7 1 calc R U P B 1
C4' C 0.6732(17) 0.5038(18) 0.5992(13) 0.081(18) Uiso 0.3 1 d D . P B 2
H4'A H 0.693433 0.503780 0.628705 0.097 Uiso 0.3 1 calc R U P B 2
H4'B H 0.656676 0.471085 0.596681 0.097 Uiso 0.3 1 calc R U P B 2
C5' C 0.6335(18) 0.5443(16) 0.6031(10) 0.16(2) Uiso 0.3 1 d D U P B 2
H5'A H 0.608346 0.528933 0.624880 0.187 Uiso 0.3 1 calc R U P B 2
C6' C 0.642(3) 0.596(2) 0.626(2) 0.17(2) Uiso 0.3 1 d D U P B 2
H6'A H 0.610876 0.614874 0.623855 0.254 Uiso 0.3 1 calc R U P B 2
H6'B H 0.651599 0.591709 0.659004 0.254 Uiso 0.3 1 calc R U P B 2
H6'C H 0.667978 0.613142 0.608101 0.254 Uiso 0.3 1 calc R U P B 2
N4 N 0.6096(4) 0.5382(4) 0.5537(4) 0.064(3) Uani 1 1 d D . . . .
H4A H 0.608029 0.572293 0.553855 0.077 Uiso 1 1 d R U . B 1
O3W O 0.3336(15) 0.9715(12) 0.500000 0.241(15) Uani 1 2 d S T P . .
O4W O 0.506(5) 0.874(4) 0.690(4) 0.28(5) Uiso 0.25 1 d . . P C 1
O5W O 0.378(2) 0.878(2) 0.683(3) 0.25(3) Uiso 0.5 2 d S . P . .
O6W O 0.4563(6) 0.8278(6) 0.6380(6) 0.157(6) Uani 1 1 d . U . . .
O7W O 0.412(3) 0.912(3) 0.569(3) 0.16(3) Uiso 0.25 2 d S . P D 1
O8W O 0.460(4) 0.960(4) 0.598(5) 0.24(6) Uiso 0.25 2 d S . P E 2
O9W O 0.544(5) 0.956(5) 0.609(7) 0.29(8) Uiso 0.25 2 d S . P F 2
O10W O 0.5729(16) 0.9271(16) 0.659(2) 0.20(2) Uiso 0.5 2 d S . P G 1
O11W O 0.4634(17) 0.8880(17) 0.7195(15) 0.202(16) Uiso 0.5 1 d . . P H 2
O12W O 0.3709(11) 0.8709(11) 0.500000 0.163(12) Uiso 1 4 d S . P I 1
O13W O 0.338(3) 0.838(3) 0.500000 0.22(4) Uiso 0.5 4 d S . P J 2

loop_
_atom_site_aniso_label
_atom_site_aniso_U_11
_atom_site_aniso_U_22
_atom_site_aniso_U_33
_atom_site_aniso_U_23
_atom_site_aniso_U_13
_atom_site_aniso_U_12
V1 0.0194(9) 0.0194(9) 0.0340(15) 0.000 0.000 -0.0037(11)
V2 0.0656(16) 0.0697(16) 0.0813(16) 0.0001(12) 0.0125(12) -0.0139(12)
Nb1 0.0519(6) 0.0519(6) 0.0476(8) -0.0071(5) 0.0071(5) -0.0067(7)
Nb2 0.0348(5) 0.0271(5) 0.0502(5) 0.0065(4) -0.0043(4) -0.0046(4)
Nb3 0.0274(7) 0.0292(7) 0.0680(9) 0.000 0.000 -0.0056(5)
Nb4 0.0276(5) 0.0373(6) 0.0744(7) -0.0104(5) 0.0114(4) -0.0028(4)
O1 0.066(5) 0.066(5) 0.046(6) -0.006(4) 0.006(4) -0.012(6)
O2 0.044(5) 0.042(4) 0.071(5) 0.021(4) -0.010(4) -0.003(3)
O3 0.025(5) 0.031(5) 0.069(6) 0.000 0.000 -0.007(4)
O4 0.037(5) 0.055(5) 0.114(7) -0.024(5) 0.023(5) -0.004(4)
O5 0.091(7) 0.080(7) 0.079(6) -0.017(5) 0.021(5) -0.029(5)
O6 0.040(4) 0.040(4) 0.111(10) -0.017(5) 0.017(5) -0.003(5)
O7 0.032(4) 0.077(6) 0.068(5) -0.003(4) 0.013(4) -0.011(4)
O8 0.035(4) 0.044(4) 0.042(3) 0.008(3) -0.001(3) -0.006(3)
O9 0.036(3) 0.036(3) 0.047(5) 0.008(3) -0.008(3) -0.011(4)
O10 0.036(6) 0.032(6) 0.078(7) 0.000 0.000 0.000(4)
O11 0.038(4) 0.033(4) 0.054(4) -0.008(3) -0.005(3) -0.002(3)
O12 0.034(5) 0.032(5) 0.057(6) 0.000 0.000 0.005(4)
O13 0.023(3) 0.036(4) 0.056(4) 0.002(3) -0.004(3) -0.005(3)
O14 0.026(3) 0.026(3) 0.053(5) -0.005(3) 0.005(3) -0.003(4)
O15 0.033(5) 0.024(5) 0.037(4) 0.000 0.000 -0.001(4)
K1 0.046(3) 0.046(3) 0.127(7) 0.000 0.000 0.000
Cu1 0.0918(12) 0.0918(12) 0.0586(14) -0.0053(9) 0.0053(9) -0.0036(15)
Cu2 0.0380(11) 0.0362(11) 0.0971(16) 0.000 0.000 0.0052(8)
N3 0.055(6) 0.052(6) 0.119(7) -0.013(5) -0.031(5) 0.007(5)
N4 0.056(7) 0.050(6) 0.087(8) 0.008(5) 0.001(5) 0.002(5)
O3W 0.31(4) 0.20(3) 0.21(3) 0.000 0.000 -0.03(3)
O6W 0.122(10) 0.161(12) 0.189(12) -0.068(10) 0.054(9) -0.024(9)

loop_
_atom_type_symbol
_atom_type_description
_atom_type_scat_dispersion_real
_atom_type_scat_dispersion_imag
_atom_type_scat_source
C C 0.0033 0.0016 'International Tables Vol C Tables 4.2.6.8 and 6.1.1.4'
H H 0.0000 0.0000 'International Tables Vol C Tables 4.2.6.8 and 6.1.1.4'
N N 0.0061 0.0033 'International Tables Vol C Tables 4.2.6.8 and 6.1.1.4'
O O 0.0106 0.0060 'International Tables Vol C Tables 4.2.6.8 and 6.1.1.4'
Nb Nb -2.0727 0.6215 'International Tables Vol C Tables 4.2.6.8 and 6.1.1.4'
Cu Cu 0.3201 1.2651 'International Tables Vol C Tables 4.2.6.8 and 6.1.1.4'
V V 0.3005 0.5294 'International Tables Vol C Tables 4.2.6.8 and 6.1.1.4'
K K 0.2009 0.2494 'International Tables Vol C Tables 4.2.6.8 and 6.1.1.4'

loop_
_geom_angle_atom_site_label_1
_geom_angle_atom_site_label_2
_geom_angle_atom_site_label_3
_geom_angle
_geom_angle_site_symmetry_1
_geom_angle_site_symmetry_3
_geom_angle_publ_flag
O14 V1 O14 108.7(6) 18_556 . ?
O14 V1 O15 109.6(2) 18_556 31_665 ?
O14 V1 O15 109.6(2) . 31_665 ?
O14 V1 O15 109.6(2) 18_556 . ?
O14 V1 O15 109.6(2) . . ?
O15 V1 O15 109.6(6) 31_665 . ?
O5 V2 O8 120.4(5) . . ?
O5 V2 O13 119.8(5) . 18_556 ?
O8 V2 O13 119.7(3) . 18_556 ?
O5 V2 O11 104.7(4) . 18_556 ?
O8 V2 O11 82.2(3) . 18_556 ?
O13 V2 O11 82.8(3) 18_556 18_556 ?
O5 V2 O7 107.1(4) . . ?
O8 V2 O7 82.5(3) . . ?
O13 V2 O7 81.0(3) 18_556 . ?
O11 V2 O7 148.3(3) 18_556 . ?
O5 V2 Nb3 119.1(4) . . ?
O8 V2 Nb3 104.7(2) . . ?
O13 V2 Nb3 41.4(2) 18_556 . ?
O11 V2 Nb3 41.39(19) 18_556 . ?
O7 V2 Nb3 118.0(2) . . ?
O5 V2 Nb1 120.7(4) . . ?
O8 V2 Nb1 40.8(2) . . ?
O13 V2 Nb1 104.5(2) 18_556 . ?
O11 V2 Nb1 118.8(2) 18_556 . ?
O7 V2 Nb1 41.7(2) . . ?
Nb3 V2 Nb1 120.15(9) . . ?
O5 V2 Nb2 119.3(4) . . ?
O8 V2 Nb2 40.4(2) . . ?
O13 V2 Nb2 105.5(2) 18_556 . ?
O11 V2 Nb2 41.75(19) 18_556 . ?
O7 V2 Nb2 118.6(2) . . ?
Nb3 V2 Nb2 71.95(6) . . ?
Nb1 V2 Nb2 79.18(7) . . ?
O5 V2 Nb4 120.9(4) . . ?
O8 V2 Nb4 104.2(2) . . ?
O13 V2 Nb4 40.7(2) 18_556 . ?
O11 V2 Nb4 118.9(2) 18_556 . ?
O7 V2 Nb4 40.3(2) . . ?
Nb3 V2 Nb4 79.76(7) . . ?
Nb1 V2 Nb4 71.04(6) . . ?
Nb2 V2 Nb4 119.83(8) . . ?
O1 Nb1 O8 102.0(3) . . ?
O1 Nb1 O8 102.0(3) . 31_665 ?
O8 Nb1 O8 87.1(4) . 31_665 ?
O1 Nb1 O7 101.0(4) . 31_665 ?
O8 Nb1 O7 156.5(3) . 31_665 ?
O8 Nb1 O7 83.6(3) 31_665 31_665 ?
O1 Nb1 O7 101.0(4) . . ?
O8 Nb1 O7 83.6(3) . . ?
O8 Nb1 O7 156.5(3) 31_665 . ?
O7 Nb1 O7 96.6(5) 31_665 . ?
O1 Nb1 O14 168.3(5) . . ?
O8 Nb1 O14 86.4(2) . . ?
O8 Nb1 O14 86.4(2) 31_665 . ?
O7 Nb1 O14 71.6(3) 31_665 . ?
O7 Nb1 O14 71.6(3) . . ?
O1 Nb1 V2 104.04(7) . 31_665 ?
O8 Nb1 V2 123.8(2) . 31_665 ?
O8 Nb1 V2 39.19(19) 31_665 31_665 ?
O7 Nb1 V2 44.4(2) 31_665 31_665 ?
O7 Nb1 V2 136.8(3) . 31_665 ?
O14 Nb1 V2 77.26(6) . 31_665 ?
O1 Nb1 V2 104.04(7) . . ?
O8 Nb1 V2 39.19(19) . . ?
O8 Nb1 V2 123.8(2) 31_665 . ?
O7 Nb1 V2 136.8(3) 31_665 . ?
O7 Nb1 V2 44.4(2) . . ?
O14 Nb1 V2 77.26(6) . . ?
V2 Nb1 V2 150.22(11) 31_665 . ?
O2 Nb2 O9 103.0(4) . . ?
O2 Nb2 O12 100.9(4) . . ?
O9 Nb2 O12 94.4(4) . . ?
O2 Nb2 O8 99.5(3) . . ?
O9 Nb2 O8 87.0(3) . . ?
O12 Nb2 O8 158.7(3) . . ?
O2 Nb2 O11 102.3(3) . 18_556 ?
O9 Nb2 O11 153.3(3) . 18_556 ?
O12 Nb2 O11 88.9(3) . 18_556 ?
O8 Nb2 O11 80.7(3) . 18_556 ?
O2 Nb2 O15 171.7(3) . . ?
O9 Nb2 O15 84.5(3) . . ?
O12 Nb2 O15 74.7(3) . . ?
O8 Nb2 O15 84.3(2) . . ?
O11 Nb2 O15 70.9(3) 18_556 . ?
O2 Nb2 V2 103.2(3) . . ?
O9 Nb2 V2 122.1(3) . . ?
O12 Nb2 V2 129.2(3) . . ?
O8 Nb2 V2 38.21(19) . . ?
O11 Nb2 V2 42.5(2) 18_556 . ?
O15 Nb2 V2 75.24(17) . . ?
O3 Nb3 O11 101.6(3) . . ?
O3 Nb3 O11 101.6(3) . 18_556 ?
O11 Nb3 O11 96.6(4) . 18_556 ?
O3 Nb3 O13 101.8(3) . 18_556 ?
O11 Nb3 O13 155.9(3) . 18_556 ?
O11 Nb3 O13 84.2(3) 18_556 18_556 ?
O3 Nb3 O13 101.8(3) . . ?
O11 Nb3 O13 84.2(3) . . ?
O11 Nb3 O13 155.9(3) 18_556 . ?
O13 Nb3 O13 85.6(4) 18_556 . ?
O3 Nb3 O15 169.0(4) . . ?
O11 Nb3 O15 71.4(2) . . ?
O11 Nb3 O15 71.4(2) 18_556 . ?
O13 Nb3 O15 86.2(2) 18_556 . ?
O13 Nb3 O15 86.3(2) . . ?
O3 Nb3 V2 104.89(6) . 18_556 ?
O11 Nb3 V2 43.7(2) . 18_556 ?
O11 Nb3 V2 135.7(2) 18_556 18_556 ?
O13 Nb3 V2 123.3(2) 18_556 18_556 ?
O13 Nb3 V2 40.5(2) . 18_556 ?
O15 Nb3 V2 76.25(6) . 18_556 ?
O3 Nb3 V2 104.89(6) . . ?
O11 Nb3 V2 135.7(2) . . ?
O11 Nb3 V2 43.7(2) 18_556 . ?
O13 Nb3 V2 40.5(2) 18_556 . ?
O13 Nb3 V2 123.3(2) . . ?
O15 Nb3 V2 76.25(6) . . ?
V2 Nb3 V2 148.92(10) 18_556 . ?
O4 Nb4 O10 103.4(4) . . ?
O4 Nb4 O6 100.6(4) . . ?
O10 Nb4 O6 90.6(5) . . ?
O4 Nb4 O7 101.7(4) . . ?
O10 Nb4 O7 153.7(4) . . ?
O6 Nb4 O7 92.1(5) . . ?
O4 Nb4 O13 100.2(3) . 18_556 ?
O10 Nb4 O13 86.6(3) . 18_556 ?
O6 Nb4 O13 159.1(3) . 18_556 ?
O7 Nb4 O13 81.6(3) . 18_556 ?
O4 Nb4 O14 170.0(4) . . ?
O10 Nb4 O14 84.8(4) . . ?
O6 Nb4 O14 73.4(3) . . ?
O7 Nb4 O14 71.0(3) . . ?
O13 Nb4 O14 85.7(2) 18_556 . ?
O4 Nb4 V3 104.6(4) . . ?
O10 Nb4 V3 40.0(3) . . ?
O6 Nb4 V3 50.8(4) . . ?
O7 Nb4 V3 137.5(2) . . ?
O13 Nb4 V3 124.7(3) 18_556 . ?
O14 Nb4 V3 78.0(3) . . ?
O4 Nb4 V2 104.1(3) . . ?
O10 Nb4 V2 122.0(3) . . ?
O6 Nb4 V2 131.9(4) . . ?
O7 Nb4 V2 42.8(2) . . ?
O13 Nb4 V2 38.79(19) 18_556 . ?
O14 Nb4 V2 75.49(18) . . ?
V3 Nb4 V2 149.5(3) . . ?
Nb4 O6 Nb4 123.7(5) . 31_665 ?
Nb4 O6 V3 87.8(5) . . ?
Nb4 O6 V3 87.8(5) 31_665 . ?
Nb1 O7 Nb4 123.8(4) . . ?
Nb1 O7 V2 93.9(3) . . ?
Nb4 O7 V2 96.9(3) . . ?
V2 O8 Nb1 100.0(3) . . ?
V2 O8 Nb2 101.3(3) . . ?
Nb1 O8 Nb2 148.1(3) . . ?
Nb2 O9 Nb2 154.5(6) . 31_665 ?
V3 O10 Nb4 99.6(3) . 18_556 ?
V3 O10 Nb4 99.6(3) . . ?
Nb4 O10 Nb4 152.8(6) 18_556 . ?
Nb3 O11 Nb2 123.6(3) . 18_556 ?
Nb3 O11 V2 94.9(3) . 18_556 ?
Nb2 O11 V2 95.8(3) 18_556 18_556 ?
Nb2 O12 Nb2 121.1(5) 18_556 . ?
V2 O13 Nb3 98.1(3) 18_556 . ?
V2 O13 Nb4 100.5(3) 18_556 18_556 ?
Nb3 O13 Nb4 148.7(4) . 18_556 ?
V1 O14 Nb1 123.3(5) . . ?
V1 O14 Nb4 124.7(3) . . ?
Nb1 O14 Nb4 92.4(3) . . ?
V1 O14 Nb4 124.7(3) . 31_665 ?
Nb1 O14 Nb4 92.4(3) . 31_665 ?
Nb4 O14 Nb4 89.5(3) . 31_665 ?
V1 O15 Nb2 124.1(3) . 18_556 ?
V1 O15 Nb2 124.1(3) . . ?
Nb2 O15 Nb2 88.7(3) 18_556 . ?
V1 O15 Nb3 124.6(4) . . ?
Nb2 O15 Nb3 92.7(2) 18_556 . ?
Nb2 O15 Nb3 92.7(2) . . ?
O16 V3 O10 122.6(5) . . ?
O16 V3 O10 122.6(5) . 31_665 ?
O10 V3 O10 114.8(10) . 31_665 ?
O16 V3 O6 105.6(5) . . ?
O10 V3 O6 81.7(3) . . ?
O10 V3 O6 81.7(3) 31_665 . ?
O16 V3 O6 105.6(5) . 18_556 ?
O10 V3 O6 81.7(3) . 18_556 ?
O10 V3 O6 81.7(3) 31_665 18_556 ?
O6 V3 O6 148.8(10) . 18_556 ?
O16 V3 Nb4 120.1(3) . 18_556 ?
O10 V3 Nb4 40.38(16) . 18_556 ?
O10 V3 Nb4 102.8(6) 31_665 18_556 ?
O6 V3 Nb4 118.7(5) . 18_556 ?
O6 V3 Nb4 41.40(19) 18_556 18_556 ?
O16 V3 Nb4 120.1(3) . 31_665 ?
O10 V3 Nb4 102.8(6) . 31_665 ?
O10 V3 Nb4 40.37(16) 31_665 31_665 ?
O6 V3 Nb4 41.40(19) . 31_665 ?
O6 V3 Nb4 118.7(5) 18_556 31_665 ?
Nb4 V3 Nb4 119.8(6) 18_556 31_665 ?
O16 V3 Nb4 120.1(3) . 16_665 ?
O10 V3 Nb4 102.8(6) . 16_665 ?
O10 V3 Nb4 40.37(16) 31_665 16_665 ?
O6 V3 Nb4 118.7(5) . 16_665 ?
O6 V3 Nb4 41.40(19) 18_556 16_665 ?
Nb4 V3 Nb4 71.4(2) 18_556 16_665 ?
Nb4 V3 Nb4 79.4(3) 31_665 16_665 ?
O16 V3 Nb4 120.1(3) . . ?
O10 V3 Nb4 40.38(16) . . ?
O10 V3 Nb4 102.8(6) 31_665 . ?
O6 V3 Nb4 41.40(19) . . ?
O6 V3 Nb4 118.7(5) 18_556 . ?
Nb4 V3 Nb4 79.4(3) 18_556 . ?
Nb4 V3 Nb4 71.4(2) 31_665 . ?
Nb4 V3 Nb4 119.8(6) 16_665 . ?
N4 K1 N4 180.0 . 17_666 ?
N4 K1 N4 100.85(14) . 19_566 ?
N4 K1 N4 79.15(14) 17_666 19_566 ?
N4 K1 N4 79.15(14) . 3_655 ?
N4 K1 N4 100.85(14) 17_666 3_655 ?
N4 K1 N4 180.0(3) 19_566 3_655 ?
N4 K1 N4 128.6(4) . 2_665 ?
N4 K1 N4 51.4(4) 17_666 2_665 ?
N4 K1 N4 100.85(14) 19_566 2_665 ?
N4 K1 N4 79.15(14) 3_655 2_665 ?
N4 K1 N4 51.4(4) . 18_556 ?
N4 K1 N4 128.6(4) 17_666 18_556 ?
N4 K1 N4 79.15(14) 19_566 18_556 ?
N4 K1 N4 100.85(14) 3_655 18_556 ?
N4 K1 N4 180.0 2_665 18_556 ?
N4 K1 N4 100.86(14) . 20_656 ?
N4 K1 N4 79.15(14) 17_666 20_656 ?
N4 K1 N4 128.6(4) 19_566 20_656 ?
N4 K1 N4 51.4(4) 3_655 20_656 ?
N4 K1 N4 100.85(14) 2_665 20_656 ?
N4 K1 N4 79.15(14) 18_556 20_656 ?
N4 K1 N4 79.14(14) . 4_565 ?
N4 K1 N4 100.85(14) 17_666 4_565 ?
N4 K1 N4 51.4(4) 19_566 4_565 ?
N4 K1 N4 128.6(4) 3_655 4_565 ?
N4 K1 N4 79.15(14) 2_665 4_565 ?
N4 K1 N4 100.85(14) 18_556 4_565 ?
N4 K1 N4 180.0(3) 20_656 4_565 ?
N2 Cu1 N2 101.9(14) . 31_665 ?
N2 Cu1 N1 89.4(10) . . ?
N2 Cu1 N1 168.3(11) 31_665 . ?
N2 Cu1 N1 168.3(11) . 31_665 ?
N2 Cu1 N1 89.4(10) 31_665 31_665 ?
N1 Cu1 N1 79.1(14) . 31_665 ?
N2 Cu1 N2' 177.9(10) . 31_665 ?
N2 Cu1 N2' 76.1(10) 31_665 31_665 ?
N1 Cu1 N2' 92.6(11) . 31_665 ?
N1 Cu1 N2' 13.6(10) 31_665 31_665 ?
N2' Cu1 N2' 106.0(15) 31_665 . ?
N2 Cu1 N1' 96.3(7) . 31_665 ?
N2 Cu1 N1' 7.5(12) 31_665 31_665 ?
N1 Cu1 N1' 173.9(9) . 31_665 ?
N1 Cu1 N1' 95.2(9) 31_665 31_665 ?
N2' Cu1 N1' 81.7(9) 31_665 31_665 ?
N2' Cu1 N1' 171.1(10) . 31_665 ?
N2' Cu1 N1' 171.1(10) 31_665 . ?
N2' Cu1 N1' 81.7(9) . . ?
N1' Cu1 N1' 90.4(11) 31_665 . ?
N4 Cu2 N4 94.4(6) 18_556 . ?
N4 Cu2 N3 175.0(4) 18_556 . ?
N4 Cu2 N3 83.2(4) . . ?
N4 Cu2 N3 83.2(4) 18_556 18_556 ?
N4 Cu2 N3 175.0(4) . 18_556 ?
N3 Cu2 N3 98.8(6) . 18_556 ?
C1 N1 Cu1 105.1(17) . . ?
C1 N1 H1A 110.7 . . ?
Cu1 N1 H1A 110.7 . . ?
C1 N1 H1B 110.7 . . ?
Cu1 N1 H1B 110.7 . . ?
H1A N1 H1B 108.8 . . ?
N1 C1 C2 110(2) . . ?
N1 C1 H1C 109.7 . . ?
C2 C1 H1C 109.7 . . ?
N1 C1 H1D 109.7 . . ?
C2 C1 H1D 109.7 . . ?
H1C C1 H1D 108.2 . . ?
C1 C2 N2 105(2) . . ?
C1 C2 C3 116(2) . . ?
N2 C2 C3 115(2) . . ?
C1 C2 H2C 106.9 . . ?
N2 C2 H2C 106.9 . . ?
C3 C2 H2C 106.9 . . ?
C2 C3 H3A 109.5 . . ?
C2 C3 H3B 109.5 . . ?
H3A C3 H3B 109.5 . . ?
C2 C3 H3C 109.5 . . ?
H3A C3 H3C 109.5 . . ?
H3B C3 H3C 109.5 . . ?
C2 N2 Cu1 109.4(16) . . ?
C2 N2 H2A 109.8 . . ?
Cu1 N2 H2A 109.8 . . ?
C2 N2 H2B 109.8 . . ?
Cu1 N2 H2B 109.8 . . ?
H2A N2 H2B 108.2 . . ?
C1' N1' Cu1 103.4(19) . . ?
C1' N1' H1'A 111.1 . . ?
Cu1 N1' H1'A 111.1 . . ?
C1' N1' H1'B 111.1 . . ?
Cu1 N1' H1'B 111.1 . . ?
H1'A N1' H1'B 109.0 . . ?
N1' C1' C2' 116(2) . . ?
N1' C1' H1'C 108.3 . . ?
C2' C1' H1'C 108.3 . . ?
N1' C1' H1'D 108.3 . . ?
C2' C1' H1'D 108.3 . . ?
H1'C C1' H1'D 107.4 . . ?
C1' C2' N2' 106(2) . . ?
C1' C2' C3' 120.2(16) . . ?
N2' C2' C3' 118.9(15) . . ?
C1' C2' H2'C 102.9 . . ?
N2' C2' H2'C 102.9 . . ?
C3' C2' H2'C 102.9 . . ?
C2' C3' H3'A 109.5 . . ?
C2' C3' H3'B 109.5 . . ?
H3'A C3' H3'B 109.5 . . ?
C2' C3' H3'C 109.5 . . ?
H3'A C3' H3'C 109.5 . . ?
H3'B C3' H3'C 109.5 . . ?
C2' N2' Cu1 113.7(17) . . ?
C2' N2' H2'A 108.8 . . ?
Cu1 N2' H2'A 108.8 . . ?
C2' N2' H2'B 108.8 . . ?
Cu1 N2' H2'B 108.8 . . ?
H2'A N2' H2'B 107.7 . . ?
C4 N3 Cu2 113.2(9) . . ?
C4' N3 Cu2 103(2) . . ?
C4 N3 H3D 113.7 . . ?
C4' N3 H3D 107.0 . . ?
Cu2 N3 H3D 110.3 . . ?
C4 N3 H3E 100.7 . . ?
C4' N3 H3E 117.6 . . ?
Cu2 N3 H3E 110.0 . . ?
H3D N3 H3E 108.4 . . ?
N3 C4 C5 106.5(13) . . ?
N3 C4 H4B 110.4 . . ?
C5 C4 H4B 110.4 . . ?
N3 C4 H4C 110.4 . . ?
C5 C4 H4C 110.4 . . ?
H4B C4 H4C 108.6 . . ?
C4 C5 C6 107.1(14) . . ?
C4 C5 N4 110.3(14) . . ?
C6 C5 N4 112.1(14) . . ?
C4 C5 H5A 109.1 . . ?
C6 C5 H5A 109.1 . . ?
N4 C5 H5A 109.1 . . ?
C5 C6 H6A 109.5 . . ?
C5 C6 H6B 109.5 . . ?
H6A C6 H6B 109.5 . . ?
C5 C6 H6C 109.5 . . ?
H6A C6 H6C 109.5 . . ?
H6B C6 H6C 109.5 . . ?
N3 C4' C5' 113(3) . . ?
N3 C4' H4'A 109.0 . . ?
C5' C4' H4'A 109.0 . . ?
N3 C4' H4'B 109.0 . . ?
C5' C4' H4'B 109.0 . . ?
H4'A C4' H4'B 107.8 . . ?
C4' C5' N4 99(3) . . ?
C4' C5' C6' 124.7(19) . . ?
N4 C5' C6' 121.8(18) . . ?
C4' C5' H5'A 102.8 . . ?
N4 C5' H5'A 102.8 . . ?
C6' C5' H5'A 102.8 . . ?
C5' C6' H6'A 109.5 . . ?
C5' C6' H6'B 109.5 . . ?
H6'A C6' H6'B 109.5 . . ?
C5' C6' H6'C 109.5 . . ?
H6'A C6' H6'C 109.5 . . ?
H6'B C6' H6'C 109.5 . . ?
C5' N4 Cu2 115(2) . . ?
C5 N4 Cu2 104.6(8) . . ?
C5' N4 K1 141(2) . . ?
C5 N4 K1 117.0(9) . . ?
Cu2 N4 K1 99.4(4) . . ?
C5 N4 H4A 123.0 . . ?
Cu2 N4 H4A 104.6 . . ?
K1 N4 H4A 105.0 . . ?

loop_
_geom_bond_atom_site_label_1
_geom_bond_atom_site_label_2
_geom_bond_distance
_geom_bond_site_symmetry_2
_geom_bond_publ_flag
V1 O14 1.685(9) 18_556 ?
V1 O14 1.685(9) . ?
V1 O15 1.699(8) 31_665 ?
V1 O15 1.699(8) . ?
V2 O5 1.597(10) . ?
V2 O8 1.930(7) . ?
V2 O13 1.964(7) 18_556 ?
V2 O11 2.076(7) 18_556 ?
V2 O7 2.111(9) . ?
V2 Nb3 2.995(3) . ?
V2 Nb1 3.009(2) . ?
V2 Nb2 3.060(3) . ?
V2 Nb4 3.083(3) . ?
Nb1 O1 1.731(11) . ?
Nb1 O8 1.998(7) . ?
Nb1 O8 1.998(7) 31_665 ?
Nb1 O7 2.006(7) 31_665 ?
Nb1 O7 2.006(7) . ?
Nb1 O14 2.440(9) . ?
Nb2 O2 1.758(7) . ?
Nb2 O9 1.934(2) . ?
Nb2 O12 1.966(5) . ?
Nb2 O8 2.024(7) . ?
Nb2 O11 2.048(7) 18_556 ?
Nb2 O15 2.449(6) . ?
Nb3 O3 1.746(9) . ?
Nb3 O11 1.987(7) . ?
Nb3 O11 1.987(7) 18_556 ?
Nb3 O13 2.001(7) 18_556 ?
Nb3 O13 2.001(7) . ?
Nb3 O15 2.467(8) . ?
Nb4 O4 1.746(7) . ?
Nb4 O10 1.954(3) . ?
Nb4 O6 1.968(5) . ?
Nb4 O7 2.007(8) . ?
Nb4 O13 2.046(7) 18_556 ?
Nb4 O14 2.464(6) . ?
Nb4 V3 2.973(8) . ?
O6 V3 2.305(14) . ?
O10 V3 1.938(13) . ?
V3 O16 1.67(5) . ?
K1 N4 3.399(10) . ?
K1 N4 3.399(10) 17_666 ?
K1 N4 3.399(10) 19_566 ?
K1 N4 3.399(10) 3_655 ?
K1 N4 3.399(10) 2_665 ?
K1 N4 3.399(10) 18_556 ?
K1 N4 3.399(10) 20_656 ?
K1 N4 3.399(10) 4_565 ?
Cu1 N2 1.82(3) . ?
Cu1 N2 1.82(3) 31_665 ?
Cu1 N1 1.97(3) . ?
Cu1 N1 1.97(3) 31_665 ?
Cu1 N2' 2.11(3) 31_665 ?
Cu1 N2' 2.11(3) . ?
Cu1 N1' 2.22(3) 31_665 ?
Cu1 N1' 2.22(3) . ?
Cu2 N4 2.010(11) 18_556 ?
Cu2 N4 2.010(11) . ?
Cu2 N3 2.031(10) . ?
Cu2 N3 2.031(10) 18_556 ?
N1 C1 1.495(10) . ?
N1 H1A 0.8900 . ?
N1 H1B 0.8900 . ?
C1 C2 1.496(10) . ?
C1 H1C 0.9700 . ?
C1 H1D 0.9700 . ?
C2 N2 1.498(10) . ?
C2 C3 1.499(10) . ?
C2 H2C 0.9800 . ?
C3 H3A 0.9600 . ?
C3 H3B 0.9600 . ?
C3 H3C 0.9600 . ?
N2 H2A 0.8900 . ?
N2 H2B 0.8900 . ?
N1' C1' 1.491(10) . ?
N1' H1'A 0.8900 . ?
N1' H1'B 0.8900 . ?
C1' C2' 1.501(10) . ?
C1' H1'C 0.9700 . ?
C1' H1'D 0.9700 . ?
C2' N2' 1.503(10) . ?
C2' C3' 1.517(10) . ?
C2' H2'C 0.9800 . ?
C3' H3'A 0.9600 . ?
C3' H3'B 0.9600 . ?
C3' H3'C 0.9600 . ?
N2' H2'A 0.8900 . ?
N2' H2'B 0.8900 . ?
N3 C4 1.476(10) . ?
N3 C4' 1.498(10) . ?
N3 H3D 0.8998 . ?
N3 H3E 0.9001 . ?
C4 C5 1.495(10) . ?
C4 H4B 0.9700 . ?
C4 H4C 0.9700 . ?
C5 C6 1.499(10) . ?
C5 N4 1.506(9) . ?
C5 H5A 0.9800 . ?
C6 H6A 0.9600 . ?
C6 H6B 0.9600 . ?
C6 H6C 0.9600 . ?
C4' C5' 1.500(10) . ?
C4' H4'A 0.9700 . ?
C4' H4'B 0.9700 . ?
C5' N4 1.503(10) . ?
C5' C6' 1.503(10) . ?
C5' H5'A 0.9800 . ?
C6' H6'A 0.9600 . ?
C6' H6'B 0.9600 . ?
C6' H6'C 0.9600 . ?
N4 H4A 0.8999 . ?
